data_7212036
loop_
_publ_author_name
'Chen, Lei'
'Xu, Guang-Juan'
'Shao, Kui-Zhan'
'Zhao, Ya-Hui'
'Yang, Guang-Sheng'
'Lan, Ya-Qian'
'Wang, Xin-Long'
'Xu, Hong-Bin'
'Su, Zhong-Min'

_publ_section_title
;
 pH-dependent self-assembly of divalent metals with a new ligand
 containing polycarboxylate: syntheses, crystal structures, luminescent
 and magnetic properties
;
_journal_issue 7
_journal_name_full CrystEngComm
_journal_page_first 2157
_journal_paper_doi 10.1039/b918647f
_journal_volume 12
_journal_year 2010
_chemical_formula_moiety 'C26 H20 Co N2 O8'
_chemical_formula_sum 'C26 H20 Co N2 O8'
_chemical_formula_weight 547.37
_chemical_name_systematic
;
?
;
_space_group_IT_number 14
_symmetry_cell_setting monoclinic
_symmetry_space_group_name_Hall '-P 2ybc'
_symmetry_space_group_name_H-M 'P 1 21/c 1'
_atom_sites_solution_hydrogens geom
_atom_sites_solution_primary direct
_atom_sites_solution_secondary difmap
_audit_creation_method SHELXL-97
_cell_angle_alpha 90.00
_cell_angle_beta 98.474(4)
_cell_angle_gamma 90.00
_cell_formula_units_Z 4
_cell_length_a 11.410(2)
_cell_length_b 16.341(3)
_cell_length_c 13.791(3)
_cell_measurement_reflns_used 'total reflection'
_cell_measurement_temperature 293(2)
_cell_measurement_theta_max 26.04
_cell_measurement_theta_min 1.33
_cell_volume 2543.3(9)
_computing_cell_refinement 'Bruker SMART'
_computing_data_collection 'Bruker SMART'
_computing_data_reduction 'Bruker SMART'
_computing_molecular_graphics 'Bruker SHELXTL'
_computing_publication_material 'Bruker SHELXTL'
_computing_structure_refinement 'SHELXL-97 (Sheldrick, 1997)'
_computing_structure_solution 'SHELXS-97 (Sheldrick, 1990)'
_diffrn_ambient_temperature 293(2)
_diffrn_measured_fraction_theta_full 0.997
_diffrn_measured_fraction_theta_max 0.997
_diffrn_measurement_device_type 'Bruker SMART APEX II CCD area-detector'
_diffrn_measurement_method '\f and \w scans'
_diffrn_radiation_monochromator graphite
_diffrn_radiation_source 'fine-focus sealed tube'
_diffrn_radiation_type MoK\a
_diffrn_radiation_wavelength 0.71069
_diffrn_reflns_av_R_equivalents 0.0584
_diffrn_reflns_av_sigmaI/netI 0.0723
_diffrn_reflns_limit_h_max 13
_diffrn_reflns_limit_h_min -11
_diffrn_reflns_limit_k_max 19
_diffrn_reflns_limit_k_min -15
_diffrn_reflns_limit_l_max 14
_diffrn_reflns_limit_l_min -16
_diffrn_reflns_number 12713
_diffrn_reflns_theta_full 25.00
_diffrn_reflns_theta_max 25.00
_diffrn_reflns_theta_min 1.80
_diffrn_standards_interval_time 0
_diffrn_standards_number 0
_exptl_absorpt_coefficient_mu 0.727
_exptl_absorpt_correction_T_max 0.8683
_exptl_absorpt_correction_T_min 0.8392
_exptl_absorpt_correction_type multi-scan
_exptl_absorpt_process_details 'SADABS (Sheldrick, 1996)'
_exptl_crystal_colour purple
_exptl_crystal_density_diffrn 1.430
_exptl_crystal_density_method 'not measured'
_exptl_crystal_description block
_exptl_crystal_F_000 1124
_exptl_crystal_size_max 0.25
_exptl_crystal_size_mid 0.22
_exptl_crystal_size_min 0.20
_refine_diff_density_max 0.917
_refine_diff_density_min -0.318
_refine_diff_density_rms 0.075
_refine_ls_extinction_method none
_refine_ls_goodness_of_fit_ref 1.016
_refine_ls_hydrogen_treatment mixed
_refine_ls_matrix_type full
_refine_ls_number_parameters 346
_refine_ls_number_reflns 4472
_refine_ls_number_restraints 5
_refine_ls_restrained_S_all 1.016
_refine_ls_R_factor_all 0.0913
_refine_ls_R_factor_gt 0.0523
_refine_ls_shift/su_max 0.000
_refine_ls_shift/su_mean 0.000
_refine_ls_structure_factor_coef Fsqd
_refine_ls_weighting_details 'calc w=1/[\s^2^(Fo^2^)+(0.0703P)^2^+0.9536P] where P=(Fo^2^+2Fc^2^)/3'
_refine_ls_weighting_scheme calc
_refine_ls_wR_factor_gt 0.1223
_refine_ls_wR_factor_ref 0.1414
_reflns_number_gt 2980
_reflns_number_total 4472
_reflns_threshold_expression >2sigma(I)
_cod_data_source_file b918647f.txt
_cod_data_source_block complex-3
_cod_original_sg_symbol_H-M p21/c
_cod_database_code 7212036

loop_
_symmetry_equiv_pos_as_xyz
'x, y, z'
'-x, y+1/2, -z+1/2'
'-x, -y, -z'
'x, -y-1/2, z-1/2'

loop_
_atom_site_label
_atom_site_type_symbol
_atom_site_fract_x
_atom_site_fract_y
_atom_site_fract_z
_atom_site_U_iso_or_equiv
_atom_site_adp_type
_atom_site_occupancy
_atom_site_symmetry_multiplicity
_atom_site_calc_flag
_atom_site_refinement_flags
Co Co 0.45960(4) 0.11699(3) 0.46719(4) 0.02201(18) Uani 1 1 d .
C1 C 0.5298(3) 0.4668(2) 0.1657(3) 0.0242(9) Uani 1 1 d .
C2 C 0.5514(3) 0.4452(2) 0.2718(3) 0.0255(9) Uani 1 1 d .
C3 C 0.5088(3) 0.3714(2) 0.3029(3) 0.0278(10) Uani 1 1 d .
H3 H 0.4645 0.3369 0.2579 0.033 Uiso 1 1 calc R
C4 C 0.5320(4) 0.3494(3) 0.4001(3) 0.0284(9) Uani 1 1 d .
C5 C 0.5978(4) 0.4008(3) 0.4685(3) 0.0406(12) Uani 1 1 d .
H5 H 0.6115 0.3864 0.5344 0.049 Uiso 1 1 calc R
C6 C 0.6425(4) 0.4735(3) 0.4372(3) 0.0385(11) Uani 1 1 d .
C7 C 0.6176(4) 0.4962(3) 0.3391(3) 0.0329(10) Uani 1 1 d .
H7 H 0.6455 0.5458 0.3187 0.039 Uiso 1 1 calc R
C8 C 0.4918(3) 0.2671(3) 0.4300(3) 0.0289(10) Uani 1 1 d .
C9 C 0.7545(5) 0.5025(4) 0.5945(4) 0.0711(18) Uani 1 1 d .
H9A H 0.7859 0.4473 0.5970 0.085 Uiso 1 1 calc R
H9B H 0.6902 0.5047 0.6333 0.085 Uiso 1 1 calc R
C10 C 0.8508(5) 0.5629(4) 0.6333(4) 0.0583(16) Uani 1 1 d .
C11 C 0.9689(6) 0.5450(4) 0.6326(5) 0.0790(19) Uani 1 1 d .
H11 H 0.9897 0.4939 0.6106 0.095 Uiso 1 1 calc R
C12 C 1.0579(6) 0.6019(4) 0.6640(5) 0.0743(18) Uani 1 1 d .
H12 H 1.1370 0.5890 0.6627 0.089 Uiso 1 1 calc R
C13 C 1.0268(5) 0.6780(3) 0.6972(4) 0.0512(14) Uani 1 1 d .
C14 C 0.9091(5) 0.6965(4) 0.6982(4) 0.0623(16) Uani 1 1 d .
H14 H 0.8883 0.7472 0.7210 0.075 Uiso 1 1 calc R
C15 C 0.8223(5) 0.6403(4) 0.6656(5) 0.0708(18) Uani 1 1 d .
H15 H 0.7432 0.6543 0.6650 0.085 Uiso 1 1 calc R
C16 C 1.1188(5) 0.7379(4) 0.7369(4) 0.0539(14) Uani 1 1 d D
C17 C 0.7247(4) 0.1337(4) 0.5450(4) 0.0584(16) Uani 1 1 d .
H17 H 0.6944 0.1500 0.6010 0.070 Uiso 1 1 calc R
C18 C 0.8454(4) 0.1374(4) 0.5459(4) 0.0652(18) Uani 1 1 d .
H18 H 0.8938 0.1568 0.6013 0.078 Uiso 1 1 calc R
C19 C 0.8951(3) 0.1127(3) 0.4655(3) 0.0323(10) Uani 1 1 d .
C20 C 0.8172(4) 0.0845(3) 0.3878(3) 0.0393(11) Uani 1 1 d .
H20 H 0.8452 0.0656 0.3319 0.047 Uiso 1 1 calc R
C21 C 0.6981(4) 0.0841(3) 0.3920(3) 0.0372(11) Uani 1 1 d .
H21 H 0.6478 0.0655 0.3372 0.045 Uiso 1 1 calc R
C22 C 1.0250(3) 0.1164(3) 0.4646(3) 0.0324(10) Uani 1 1 d .
C23 C 1.0769(4) 0.0853(4) 0.3896(4) 0.0670(18) Uani 1 1 d .
H23 H 1.0300 0.0619 0.3359 0.080 Uiso 1 1 calc R
C24 C 1.1973(4) 0.0883(4) 0.3925(4) 0.0615(17) Uani 1 1 d .
H24 H 1.2293 0.0648 0.3409 0.074 Uiso 1 1 calc R
C25 C 1.2208(4) 0.1536(4) 0.5345(5) 0.079(2) Uani 1 1 d .
H25 H 1.2697 0.1782 0.5863 0.095 Uiso 1 1 calc R
C26 C 1.1013(4) 0.1528(5) 0.5377(4) 0.083(2) Uani 1 1 d .
H26 H 1.0719 0.1771 0.5901 0.100 Uiso 1 1 calc R
H6 H 1.264(2) 0.754(4) 0.761(5) 0.15(4) Uiso 1 1 d D
H1A H 0.553(4) 0.289(3) 0.647(2) 0.08(2) Uiso 1 1 d D
H1B H 0.541(4) 0.300(4) 0.746(3) 0.09(2) Uiso 1 1 d D
N1 N 0.6495(3) 0.1082(2) 0.4686(3) 0.0319(8) Uani 1 1 d .
N2 N 1.2706(3) 0.1224(2) 0.4638(3) 0.0306(8) Uani 1 1 d .
O1 O 0.5709(2) 0.53442(17) 0.1409(2) 0.0307(7) Uani 1 1 d .
O2 O 0.4723(2) 0.41699(17) 0.1081(2) 0.0320(7) Uani 1 1 d .
O3 O 0.4594(3) 0.21499(17) 0.3636(2) 0.0355(7) Uani 1 1 d .
O4 O 0.4942(3) 0.24827(17) 0.5187(2) 0.0360(7) Uani 1 1 d .
O5 O 0.7139(3) 0.5258(2) 0.4961(2) 0.0637(12) Uani 1 1 d .
O6 O 1.2275(4) 0.7182(3) 0.7215(3) 0.0696(11) Uani 1 1 d D
O7 O 1.0985(4) 0.7995(3) 0.7807(3) 0.0697(11) Uani 1 1 d .
O1W O 0.5898(3) 0.3090(2) 0.7031(3) 0.0491(9) Uani 1 1 d D

loop_
_atom_site_aniso_label
_atom_site_aniso_U_11
_atom_site_aniso_U_22
_atom_site_aniso_U_33
_atom_site_aniso_U_23
_atom_site_aniso_U_13
_atom_site_aniso_U_12
Co 0.0210(3) 0.0235(3) 0.0218(3) -0.0001(2) 0.0043(2) 0.0000(2)
C1 0.020(2) 0.027(2) 0.027(2) -0.0023(18) 0.0056(17) 0.0057(17)
C2 0.029(2) 0.026(2) 0.021(2) 0.0034(17) 0.0030(17) -0.0016(18)
C3 0.028(2) 0.024(2) 0.030(2) 0.0000(17) 0.0003(17) -0.0035(18)
C4 0.036(2) 0.026(2) 0.024(2) 0.0063(18) 0.0059(18) -0.0052(19)
C5 0.053(3) 0.039(3) 0.028(3) 0.007(2) -0.002(2) -0.010(2)
C6 0.051(3) 0.035(3) 0.027(3) -0.001(2) -0.002(2) -0.016(2)
C7 0.044(3) 0.024(2) 0.030(3) 0.0038(19) 0.0023(19) -0.011(2)
C8 0.025(2) 0.032(2) 0.030(3) 0.003(2) 0.0021(18) -0.0027(18)
C9 0.091(5) 0.079(4) 0.038(3) -0.001(3) -0.008(3) -0.034(4)
C10 0.065(4) 0.073(4) 0.033(3) -0.003(3) -0.006(3) -0.024(3)
C11 0.090(5) 0.066(4) 0.078(5) -0.021(4) 0.004(4) -0.013(4)
C12 0.059(4) 0.087(5) 0.074(5) -0.017(4) -0.001(3) -0.008(3)
C13 0.053(3) 0.056(4) 0.041(3) 0.000(3) -0.006(2) -0.015(3)
C14 0.059(4) 0.063(4) 0.063(4) -0.007(3) 0.001(3) -0.010(3)
C15 0.054(4) 0.084(5) 0.071(4) -0.007(4) -0.003(3) -0.016(3)
C16 0.060(4) 0.060(4) 0.041(3) 0.006(3) 0.004(3) -0.003(3)
C17 0.026(3) 0.103(5) 0.047(3) -0.036(3) 0.008(2) -0.001(3)
C18 0.023(2) 0.130(6) 0.040(3) -0.038(3) -0.002(2) -0.006(3)
C19 0.023(2) 0.041(3) 0.032(3) -0.004(2) 0.0038(18) 0.002(2)
C20 0.029(2) 0.056(3) 0.035(3) -0.008(2) 0.014(2) -0.007(2)
C21 0.026(2) 0.055(3) 0.031(3) -0.007(2) 0.0040(19) -0.011(2)
C22 0.021(2) 0.043(3) 0.033(3) 0.000(2) 0.0033(18) 0.001(2)
C23 0.025(3) 0.122(5) 0.051(4) -0.035(3) -0.002(2) 0.004(3)
C24 0.030(3) 0.120(5) 0.035(3) -0.029(3) 0.005(2) 0.007(3)
C25 0.031(3) 0.134(6) 0.073(4) -0.067(4) 0.013(3) -0.013(3)
C26 0.026(3) 0.159(6) 0.069(4) -0.069(4) 0.017(3) -0.013(3)
N1 0.0251(18) 0.043(2) 0.028(2) -0.0019(17) 0.0037(15) -0.0002(17)
N2 0.0245(18) 0.036(2) 0.032(2) 0.0001(17) 0.0052(15) 0.0028(16)
O1 0.0287(16) 0.0327(17) 0.0299(17) 0.0091(13) 0.0014(13) -0.0050(13)
O2 0.0353(17) 0.0353(17) 0.0254(17) -0.0018(13) 0.0042(13) -0.0055(14)
O3 0.0443(18) 0.0307(17) 0.0311(18) 0.0046(14) 0.0047(14) -0.0086(14)
O4 0.0469(18) 0.0347(17) 0.0269(18) 0.0084(13) 0.0076(14) -0.0051(14)
O5 0.099(3) 0.054(2) 0.029(2) 0.0037(16) -0.0209(19) -0.041(2)
O6 0.055(3) 0.080(3) 0.071(3) -0.004(2) 0.001(2) -0.011(2)
O7 0.072(3) 0.066(3) 0.070(3) -0.007(2) 0.008(2) -0.018(2)
O1W 0.049(2) 0.061(2) 0.037(2) -0.0010(18) 0.0036(18) -0.0048(18)

loop_
_atom_type_symbol
_atom_type_description
_atom_type_scat_dispersion_real
_atom_type_scat_dispersion_imag
_atom_type_scat_source
C C 0.0033 0.0016 'International Tables Vol C Tables 4.2.6.8 and 6.1.1.4'
H H 0.0000 0.0000 'International Tables Vol C Tables 4.2.6.8 and 6.1.1.4'
N N 0.0061 0.0033 'International Tables Vol C Tables 4.2.6.8 and 6.1.1.4'
O O 0.0106 0.0060 'International Tables Vol C Tables 4.2.6.8 and 6.1.1.4'
Co Co 0.3494 0.9721 'International Tables Vol C Tables 4.2.6.8 and 6.1.1.4'

loop_
_geom_angle_atom_site_label_1
_geom_angle_atom_site_label_2
_geom_angle_atom_site_label_3
_geom_angle
_geom_angle_site_symmetry_1
_geom_angle_site_symmetry_3
O1 Co O2 120.96(12) 2_645 4_566
O1 Co O3 91.41(12) 2_645 .
O2 Co O3 147.60(12) 4_566 .
O1 Co N2 87.02(12) 2_645 1_455
O2 Co N2 87.79(12) 4_566 1_455
O3 Co N2 92.99(12) . 1_455
O1 Co N1 91.48(12) 2_645 .
O2 Co N1 92.50(12) 4_566 .
O3 Co N1 87.61(12) . .
N2 Co N1 178.41(13) 1_455 .
O1 Co O4 150.52(11) 2_645 .
O2 Co O4 88.51(11) 4_566 .
O3 Co O4 59.15(11) . .
N2 Co O4 95.45(12) 1_455 .
N1 Co O4 86.13(12) . .
O2 C1 O1 125.1(4) . .
O2 C1 C2 117.6(4) . .
O1 C1 C2 117.3(3) . .
C7 C2 C3 119.7(4) . .
C7 C2 C1 120.7(4) . .
C3 C2 C1 119.6(4) . .
C4 C3 C2 120.1(4) . .
C4 C3 H3 120.0 . .
C2 C3 H3 120.0 . .
C3 C4 C5 120.5(4) . .
C3 C4 C8 118.7(4) . .
C5 C4 C8 120.7(4) . .
C6 C5 C4 119.4(4) . .
C6 C5 H5 120.3 . .
C4 C5 H5 120.3 . .
O5 C6 C5 124.5(4) . .
O5 C6 C7 115.5(4) . .
C5 C6 C7 119.9(4) . .
C2 C7 C6 120.3(4) . .
C2 C7 H7 119.8 . .
C6 C7 H7 119.8 . .
O4 C8 O3 120.1(4) . .
O4 C8 C4 121.5(4) . .
O3 C8 C4 118.3(4) . .
O5 C9 C10 106.3(4) . .
O5 C9 H9A 110.5 . .
C10 C9 H9A 110.5 . .
O5 C9 H9B 110.5 . .
C10 C9 H9B 110.5 . .
H9A C9 H9B 108.7 . .
C11 C10 C15 118.0(5) . .
C11 C10 C9 121.1(6) . .
C15 C10 C9 120.8(6) . .
C10 C11 C12 121.4(6) . .
C10 C11 H11 119.3 . .
C12 C11 H11 119.3 . .
C13 C12 C11 119.3(6) . .
C13 C12 H12 120.4 . .
C11 C12 H12 120.4 . .
C14 C13 C12 119.7(5) . .
C14 C13 C16 119.3(5) . .
C12 C13 C16 120.9(5) . .
C15 C14 C13 120.4(6) . .
C15 C14 H14 119.8 . .
C13 C14 H14 119.8 . .
C14 C15 C10 121.2(6) . .
C14 C15 H15 119.4 . .
C10 C15 H15 119.4 . .
O7 C16 O6 122.1(5) . .
O7 C16 C13 123.8(6) . .
O6 C16 C13 114.1(5) . .
N1 C17 C18 123.5(5) . .
N1 C17 H17 118.3 . .
C18 C17 H17 118.3 . .
C17 C18 C19 120.6(4) . .
C17 C18 H18 119.7 . .
C19 C18 H18 119.7 . .
C20 C19 C18 115.6(4) . .
C20 C19 C22 122.8(4) . .
C18 C19 C22 121.6(4) . .
C19 C20 C21 120.2(4) . .
C19 C20 H20 119.9 . .
C21 C20 H20 119.9 . .
N1 C21 C20 124.6(4) . .
N1 C21 H21 117.7 . .
C20 C21 H21 117.7 . .
C23 C22 C26 114.9(4) . .
C23 C22 C19 122.5(4) . .
C26 C22 C19 122.6(4) . .
C22 C23 C24 120.7(5) . .
C22 C23 H23 119.6 . .
C24 C23 H23 119.6 . .
N2 C24 C23 124.1(5) . .
N2 C24 H24 117.9 . .
C23 C24 H24 117.9 . .
N2 C25 C26 124.5(5) . .
N2 C25 H25 117.8 . .
C26 C25 H25 117.8 . .
C22 C26 C25 120.6(5) . .
C22 C26 H26 119.7 . .
C25 C26 H26 119.7 . .
C21 N1 C17 115.4(4) . .
C21 N1 Co 123.3(3) . .
C17 N1 Co 121.1(3) . .
C25 N2 C24 115.2(4) . .
C25 N2 Co 123.1(3) . 1_655
C24 N2 Co 121.5(3) . 1_655
C1 O1 Co 139.3(3) . 2_655
C1 O2 Co 138.6(3) . 4_565
C8 O3 Co 92.8(2) . .
C8 O4 Co 87.1(2) . .
C6 O5 C9 119.0(4) . .
C16 O6 H6 96(2) . .
H1A O1W H1B 105(3) . .

loop_
_geom_bond_atom_site_label_1
_geom_bond_atom_site_label_2
_geom_bond_distance
_geom_bond_site_symmetry_2
Co O1 2.003(3) 2_645
Co O2 2.006(3) 4_566
Co O3 2.146(3) .
Co N2 2.151(3) 1_455
Co N1 2.169(3) .
Co O4 2.276(3) .
C1 O2 1.254(5) .
C1 O1 1.267(5) .
C1 C2 1.489(5) .
C2 C7 1.386(5) .
C2 C3 1.391(5) .
C3 C4 1.376(5) .
C3 H3 0.9300 .
C4 C5 1.397(6) .
C4 C8 1.499(6) .
C5 C6 1.386(6) .
C5 H5 0.9300 .
C6 O5 1.363(5) .
C6 C7 1.391(6) .
C7 H7 0.9300 .
C8 O4 1.258(5) .
C8 O3 1.264(5) .
C9 O5 1.420(6) .
C9 C10 1.515(7) .
C9 H9A 0.9700 .
C9 H9B 0.9700 .
C10 C11 1.380(8) .
C10 C15 1.395(8) .
C11 C12 1.398(8) .
C11 H11 0.9300 .
C12 C13 1.388(8) .
C12 H12 0.9300 .
C13 C14 1.378(7) .
C13 C16 1.481(7) .
C14 C15 1.376(7) .
C14 H14 0.9300 .
C15 H15 0.9300 .
C16 O7 1.213(6) .
C16 O6 1.329(7) .
C17 N1 1.324(5) .
C17 C18 1.376(6) .
C17 H17 0.9300 .
C18 C19 1.379(6) .
C18 H18 0.9300 .
C19 C20 1.368(6) .
C19 C22 1.485(5) .
C20 C21 1.368(6) .
C20 H20 0.9300 .
C21 N1 1.323(5) .
C21 H21 0.9300 .
C22 C23 1.363(6) .
C22 C26 1.368(6) .
C23 C24 1.370(6) .
C23 H23 0.9300 .
C24 N2 1.317(6) .
C24 H24 0.9300 .
C25 N2 1.302(6) .
C25 C26 1.371(7) .
C25 H25 0.9300 .
C26 H26 0.9300 .
N2 Co 2.151(3) 1_655
O1 Co 2.003(3) 2_655
O2 Co 2.006(3) 4_565
O6 H6 0.87(2) .
O1W H1A 0.883(19) .
O1W H1B 0.885(19) .

loop_
_geom_hbond_atom_site_label_D
_geom_hbond_atom_site_label_H
_geom_hbond_atom_site_label_A
_geom_hbond_distance_DH
_geom_hbond_distance_HA
_geom_hbond_distance_DA
_geom_hbond_angle_DHA
_geom_hbond_site_symmetry_A
O6 H6 O1W 0.87(2) 1.90(2) 2.644(5) 144(4) 2_756
O1W H1A O4 0.883(19) 1.92(2) 2.798(5) 172(5) .
O1W H1B O3 0.885(19) 2.00(2) 2.870(5) 169(5) 4_566

loop_
_geom_torsion_atom_site_label_1
_geom_torsion_atom_site_label_2
_geom_torsion_atom_site_label_3
_geom_torsion_atom_site_label_4
_geom_torsion
_geom_torsion_site_symmetry_1
_geom_torsion_site_symmetry_4
O2 C1 C2 C7 177.9(4) . .
O1 C1 C2 C7 -2.3(6) . .
O2 C1 C2 C3 0.6(5) . .
O1 C1 C2 C3 -179.7(4) . .
C7 C2 C3 C4 0.2(6) . .
C1 C2 C3 C4 177.6(4) . .
C2 C3 C4 C5 0.3(6) . .
C2 C3 C4 C8 -175.9(4) . .
C3 C4 C5 C6 -1.7(7) . .
C8 C4 C5 C6 174.5(4) . .
C4 C5 C6 O5 -175.7(5) . .
C4 C5 C6 C7 2.6(7) . .
C3 C2 C7 C6 0.7(7) . .
C1 C2 C7 C6 -176.7(4) . .
O5 C6 C7 C2 176.3(4) . .
C5 C6 C7 C2 -2.1(7) . .
C3 C4 C8 O4 -169.1(4) . .
C5 C4 C8 O4 14.6(6) . .
C3 C4 C8 O3 13.7(6) . .
C5 C4 C8 O3 -162.5(4) . .
O5 C9 C10 C11 -96.0(7) . .
O5 C9 C10 C15 80.2(7) . .
C15 C10 C11 C12 0.7(9) . .
C9 C10 C11 C12 177.0(6) . .
C10 C11 C12 C13 0.4(10) . .
C11 C12 C13 C14 -0.4(9) . .
C11 C12 C13 C16 176.2(5) . .
C12 C13 C14 C15 -0.6(9) . .
C16 C13 C14 C15 -177.3(5) . .
C13 C14 C15 C10 1.7(9) . .
C11 C10 C15 C14 -1.7(9) . .
C9 C10 C15 C14 -178.0(5) . .
C14 C13 C16 O7 8.6(8) . .
C12 C13 C16 O7 -168.0(6) . .
C14 C13 C16 O6 -172.2(5) . .
C12 C13 C16 O6 11.1(8) . .
N1 C17 C18 C19 -1.1(10) . .
C17 C18 C19 C20 -0.6(8) . .
C17 C18 C19 C22 179.8(5) . .
C18 C19 C20 C21 1.7(7) . .
C22 C19 C20 C21 -178.7(4) . .
C19 C20 C21 N1 -1.3(8) . .
C20 C19 C22 C23 -5.8(8) . .
C18 C19 C22 C23 173.8(6) . .
C20 C19 C22 C26 172.6(5) . .
C18 C19 C22 C26 -7.8(8) . .
C26 C22 C23 C24 2.9(9) . .
C19 C22 C23 C24 -178.6(5) . .
C22 C23 C24 N2 -2.1(10) . .
C23 C22 C26 C25 -2.4(10) . .
C19 C22 C26 C25 179.1(6) . .
N2 C25 C26 C22 1.1(12) . .
C20 C21 N1 C17 -0.3(7) . .
C20 C21 N1 Co 174.2(4) . .
C18 C17 N1 C21 1.5(8) . .
C18 C17 N1 Co -173.1(5) . .
O1 Co N1 C21 24.4(4) 2_645 .
O2 Co N1 C21 145.4(4) 4_566 .
O3 Co N1 C21 -67.0(4) . .
N2 Co N1 C21 45(5) 1_455 .
O4 Co N1 C21 -126.2(4) . .
O1 Co N1 C17 -161.5(4) 2_645 .
O2 Co N1 C17 -40.4(4) 4_566 .
O3 Co N1 C17 107.2(4) . .
N2 Co N1 C17 -141(5) 1_455 .
O4 Co N1 C17 48.0(4) . .
C26 C25 N2 C24 -0.1(10) . .
C26 C25 N2 Co -175.1(6) . 1_655
C23 C24 N2 C25 0.6(9) . .
C23 C24 N2 Co 175.7(5) . 1_655
O2 C1 O1 Co 23.9(6) . 2_655
C2 C1 O1 Co -155.8(3) . 2_655
O1 C1 O2 Co 28.6(6) . 4_565
C2 C1 O2 Co -151.7(3) . 4_565
O4 C8 O3 Co -9.5(4) . .
C4 C8 O3 Co 167.8(3) . .
O1 Co O3 C8 -173.1(2) 2_645 .
O2 Co O3 C8 9.2(4) 4_566 .
N2 Co O3 C8 99.8(3) 1_455 .
N1 Co O3 C8 -81.7(3) . .
O4 Co O3 C8 5.3(2) . .
O3 C8 O4 Co 8.9(4) . .
C4 C8 O4 Co -168.2(4) . .
O1 Co O4 C8 -1.9(4) 2_645 .
O2 Co O4 C8 176.8(2) 4_566 .
O3 Co O4 C8 -5.3(2) . .
N2 Co O4 C8 -95.5(2) 1_455 .
N1 Co O4 C8 84.2(2) . .
C5 C6 O5 C9 5.5(8) . .
C7 C6 O5 C9 -172.9(5) . .
C10 C9 O5 C6 168.1(5) . .
